data_4326102
loop_
_publ_author_name
'Theeranun Siritanon'
'Jun Li'
'Judith K. Stalick'
'Robin T. Macaluso'
'Arthur W. Sleight'
'M. A. Subramanian'

_publ_contact_author_address
;
      Gilbert 153, Department of Chemistry
      Oregon State University 
      Corvallis, OR 97331
      USA
;
_publ_contact_author_email Mas.Subramanian@oregonstate.edu
_publ_contact_author_fax 541-737-2062
_publ_contact_author_name 'Subramanian, M.A.'
_publ_contact_author_phone 541-737-8235
_publ_section_title
;
 CsTe2O6-x: Novel Mixed-Valence Tellurium Oxides with Framework-Deficient
 Pyrochlore-Related Structure
;
_journal_name_full 'Inorganic Chemistry'
_journal_page_first 8494
_journal_page_last 8501
_journal_paper_doi 10.1021/ic2010375
_journal_volume 50
_journal_year 2011
_chemical_formula_moiety 'Cs O5.74 Te2'
_chemical_formula_sum 'Cs O5.74 Te2'
_chemical_formula_weight 479.95
_chemical_name_systematic 'Cesium Tellurium Oxide'
_space_group_IT_number 62
_symmetry_cell_setting orthorhombic
_symmetry_space_group_name_Hall '-P 2ac 2n'
_symmetry_space_group_name_H-M 'P n m a'
_audit_author_name 'Jun Li'
_audit_creation_date 2011-04-19T15:41
_audit_creation_method 'from EXP file using GSAS2CIF'
_audit_update_record ' 2011-04-19T15:41  Initial CIF as created by GSAS2CIF'
_cell_angle_alpha 90.0
_cell_angle_beta 90.0
_cell_angle_gamma 90.0
_cell_formula_units_Z 4
_cell_length_a 7.3270(3)
_cell_length_b 7.3012(3)
_cell_length_c 10.2689(4)
_cell_measurement_reflns_used 3137
_cell_measurement_temperature 298(2)
_cell_measurement_theta_max 83.875
_cell_measurement_theta_min 1.5
_cell_volume 549.34(4)
_diffrn_ambient_temperature 298(2)
_diffrn_measured_fraction_theta_full 0.996
_diffrn_measured_fraction_theta_max 0.996
_diffrn_measurement_device_type '32 He-3 detectors at 5 degree intervals'
_diffrn_measurement_method 'scan from 0 to 167 degree 2Theta w/ step size 0.05'
_diffrn_radiation_monochromator Cu(311)
_diffrn_radiation_probe neutron
_diffrn_radiation_source neutron
_diffrn_radiation_type neutron
_diffrn_radiation_wavelength 1.5401(1)
_diffrn_reflns_av_R_equivalents 0.0174
_diffrn_reflns_av_sigmaI/netI 0.0097
_diffrn_reflns_limit_h_max 9
_diffrn_reflns_limit_h_min -9
_diffrn_reflns_limit_k_max 9
_diffrn_reflns_limit_k_min -9
_diffrn_reflns_limit_l_max 13
_diffrn_reflns_limit_l_min -13
_diffrn_reflns_number 4037
_diffrn_reflns_theta_full 83.875
_diffrn_reflns_theta_max 83.875
_diffrn_reflns_theta_min 1.50
_diffrn_standards_decay_% 60
_diffrn_standards_interval_count 100
_diffrn_standards_interval_time 10
_diffrn_standards_number 4037
_exptl_absorpt_coefficient_mu 0.12
_exptl_absorpt_correction_type none
_exptl_crystal_colour red
_exptl_crystal_density_diffrn 5.759
_exptl_crystal_description powder
_exptl_crystal_size_max 0.00
_exptl_crystal_size_mid 0.00
_exptl_crystal_size_min 0.00
_pd_phase_name 'CsTe2O5.74 NIST Powder Neutron'
_refine_diff_density_max 1.124
_refine_diff_density_min -1.345
_refine_diff_density_rms 0.205
_refine_ls_extinction_expression Fc^*^=kFc[1+0.001xFc^2^\l^3^/sin(2\q)]^-1/4^
_refine_ls_goodness_of_fit_ref 1.740
_refine_ls_matrix_type full
_refine_ls_number_parameters 67
_refine_ls_number_reflns 3137
_refine_ls_number_restraints 0
_refine_ls_restrained_S_all 1.740
_refine_ls_R_factor_all 0.0627
_refine_ls_R_factor_gt 0.0601
_refine_ls_shift/su_max 0.050
_refine_ls_shift/su_mean 0.020
_refine_ls_structure_factor_coef Fsqd
_refine_ls_weighting_details 'calc w=1/[\s^2^(Fo^2^)+(0.0194P)^2^+12.3806P] where P=(Fo^2^+2Fc^2^)/3'
_refine_ls_weighting_scheme calc
_refine_ls_wR_factor_gt 0.0739
_refine_ls_wR_factor_ref 0.0804
_reflns_number_gt 3137
_reflns_number_total 3137
_reflns_threshold_expression >2sigma(I)
_cod_data_source_file ic2010375_si_002_1.cif
_cod_data_source_block orthor_CSTE2O5.74_PowderNeutron_publ
_cod_original_cell_volume 549.34(3)
_cod_database_code 4326102
_cod_depositor_comments
;
 Moving _atom_type_scat_length_neutron, _atom_type_scat_source
 data item into the _atom_type. Removing the atom type prefix
 from the _atom_type_scat_length_neutron values.

 Antanas Vaitkus,
 2017-01-11
;

loop_
_symmetry_equiv_pos_as_xyz
+x,+y,+z
-x+1/2,+y+1/2,+z+1/2
+x,-y+1/2,+z
-x+1/2,-y,+z+1/2
-x,-y,-z
+x+1/2,-y+1/2,-z+1/2
-x,+y+1/2,-z
+x+1/2,+y,-z+1/2

loop_
_atom_site_aniso_label
_atom_site_aniso_U_11
_atom_site_aniso_U_12
_atom_site_aniso_U_13
_atom_site_aniso_U_22
_atom_site_aniso_U_23
_atom_site_aniso_U_33
CS1 0.0163(29) 0.0 -0.011(7) 0.0162(33) 0.0 0.054(4)
Te1 0.0011(23) 0.0 0.0017(25) 0.0104(30) 0.0 0.026(5)
O1 0.0047(34) 0.0 -0.009(6) 0.199(18) 0.0 0.017(5)
O3 0.050(6) -0.036(4) -0.038(4) 0.051(5) 0.040(5) 0.044(5)
O4 0.021(4) 0.027(6) -0.007(6) 0.128(12) 0.076(10) 0.127(11)

loop_
_atom_site_type_symbol
_atom_site_label
_atom_site_fract_x
_atom_site_fract_y
_atom_site_fract_z
_atom_site_occupancy
_atom_site_thermal_displace_type
_atom_site_U_iso_or_equiv
_atom_site_symmetry_multiplicity
Cs CS1 -0.0029(25) 0.25 0.6192(15) 1.0 Uani 0.02883 4
Te Te1 0.2461(19) 0.25 0.2472(15) 1.0 Uani 0.01254 4
Te Te2 0.0 0.5 0.0 0.497(24) Uiso 0.011(6) 4
O O1 0.4956(25) 0.25 0.1920(10) 1.0 Uani 0.07368 4
O O2 0.0143(24) 0.25 0.9280(12) 0.743(18) Uiso 0.0229(27) 4
O O3 0.2056(15) 0.4454(15) 0.1302(11) 1.0 Uani 0.048 8
O O4 0.8034(14) 0.4353(22) 0.1225(17) 1.0 Uani 0.092 8
Te Te3 0.013(4) 0.5141(32) 0.0306(28) 0.251(12) Uiso 0.005(5) 8

loop_
_atom_type_symbol
_atom_type_number_in_cell
_atom_type_scat_length_neutron
_atom_type_scat_source
Cs 4.0 0.5420 International_Tables_Vol_C
Te 8.0 0.5680 International_Tables_Vol_C
O 22.96 0.5805 International_Tables_Vol_C

loop_
_geom_angle_atom_site_label_1
_geom_angle_atom_site_label_2
_geom_angle_atom_site_label_3
_geom_angle
_geom_angle_site_symmetry_1
_geom_angle_site_symmetry_3
_geom_angle_publ_flag
O1 CS1 O2 177.9(7) -2_566 1_555 n
O1 CS1 O2 82.0(5) -2_566 -2_567 n
O1 CS1 O3 92.2(5) -2_566 2_545 n
O1 CS1 O3 92.2(5) -2_566 4_565 n
O1 CS1 O4 90.5(5) -2_566 2_545 n
O1 CS1 O4 90.5(5) -2_566 4_565 n
O1 CS1 O4 46.7(4) -2_566 -2_566 n
O1 CS1 O4 46.7(4) -2_566 -4_556 n
O2 CS1 O2 100.1(6) 1_555 -2_567 n
O2 CS1 O3 86.3(4) 1_555 2_545 n
O2 CS1 O3 86.3(4) 1_555 4_565 n
O2 CS1 O4 91.0(5) 1_555 2_545 n
O2 CS1 O4 91.0(5) 1_555 4_565 n
O2 CS1 O4 131.5(5) 1_555 -2_566 n
O2 CS1 O4 131.5(5) 1_555 -4_556 n
O2 CS1 O3 134.2(4) -2_567 2_545 n
O2 CS1 O3 134.2(4) -2_567 4_565 n
O2 CS1 O4 46.8(4) -2_567 2_545 n
O2 CS1 O4 46.8(4) -2_567 4_565 n
O2 CS1 O4 121.5(4) -2_567 -2_566 n
O2 CS1 O4 121.5(4) -2_567 -4_556 n
O3 CS1 O3 91.1(7) 2_545 4_565 n
O3 CS1 O4 88.16(27) 2_545 2_545 n
O3 CS1 O4 177.2(7) 2_545 4_565 n
O3 CS1 O4 47.3(4) 2_545 -2_566 n
O3 CS1 O4 81.8(5) 2_545 -4_556 n
O3 CS1 O4 177.2(7) 4_565 2_545 n
O3 CS1 O4 88.16(27) 4_565 4_565 n
O3 CS1 O4 81.8(5) 4_565 -2_566 n
O3 CS1 O4 47.3(4) 4_565 -4_556 n
O4 CS1 O4 92.4(8) 2_545 4_565 n
O4 CS1 O4 99.61(33) 2_545 -2_566 n
O4 CS1 O4 135.1(5) 2_545 -4_556 n
O4 CS1 O4 135.1(5) 4_565 -2_566 n
O4 CS1 O4 99.61(33) 4_565 -4_556 n
O4 CS1 O4 44.0(5) -2_566 -4_556 n
O1 Te1 O1 178.4(10) 1_555 -2_566 n
O1 Te1 O3 87.8(7) 1_555 1_555 n
O1 Te1 O3 87.8(7) 1_555 3_555 n
O1 Te1 O4 89.9(6) 1_555 -2_566 n
O1 Te1 O4 89.9(6) 1_555 -4_556 n
O1 Te1 O3 93.2(7) -2_566 1_555 n
O1 Te1 O3 93.2(7) -2_566 3_555 n
O1 Te1 O4 89.0(7) -2_566 -2_566 n
O1 Te1 O4 89.0(7) -2_566 -4_556 n
O3 Te1 O3 98.1(10) 1_555 3_555 n
O3 Te1 O4 174.4(9) 1_555 -2_566 n
O3 Te1 O4 86.9(5) 1_555 -4_556 n
O3 Te1 O4 86.9(5) 3_555 -2_566 n
O3 Te1 O4 174.4(9) 3_555 -4_556 n
O4 Te1 O4 87.9(12) -2_566 -4_556 n
O2 Te2 O2 179.9802 1_554 -1_566 n
O2 Te2 O3 91.4(5) 1_554 1_555 n
O2 Te2 O3 88.6(5) 1_554 -1_565 n
O2 Te2 O4 93.2(8) 1_554 1_455 n
O2 Te2 O4 86.8(8) 1_554 -1_665 n
O2 Te2 O3 88.6(5) -1_566 1_555 n
O2 Te2 O3 91.4(5) -1_566 -1_565 n
O2 Te2 O4 86.8(8) -1_566 1_455 n
O2 Te2 O4 93.2(8) -1_566 -1_665 n
O3 Te2 O3 180.0 1_555 -1_565 n
O3 Te2 O4 94.3(4) 1_555 1_455 n
O3 Te2 O4 85.7(4) 1_555 -1_665 n
O3 Te2 O4 85.7(4) -1_565 1_455 n
O3 Te2 O4 94.3(4) -1_565 -1_665 n
O4 Te2 O4 180.0 1_455 -1_665 n
CS1 O1 Te1 107.4(8) -2_656 1_555 n
CS1 O1 Te1 108.6(9) -2_656 -2_656 n
Te1 O1 Te1 144.0(6) 1_555 -2_656 n
CS1 O2 CS1 84.5(4) 1_555 -2_556 n
CS1 O2 Te2 111.87(33) 1_555 1_556 n
CS1 O2 Te2 111.87(33) 1_555 3_556 n
CS1 O2 Te3 118.6(8) 1_555 1_556 n
CS1 O2 Te3 118.6(8) 1_555 3_556 n
CS1 O2 Te3 103.5(10) 1_555 -1_566 n
CS1 O2 Te3 103.5(10) 1_555 -3_556 n
CS1 O2 Te2 96.0(5) -2_566 1_556 n
CS1 O2 Te2 96.0(5) -2_566 3_556 n
CS1 O2 Te3 94.0(9) -2_667 1_556 n
CS1 O2 Te3 94.0(9) -2_667 3_556 n
CS1 O2 Te3 98.2(11) -2_667 -1_566 n
CS1 O2 Te3 98.2(11) -2_667 -3_556 n
Te2 O2 Te2 135.5(7) 1_556 3_556 n
Te3 O2 Te3 122.7(15) 1_556 3_556 n
Te3 O2 Te3 137.0(7) 1_556 -3_556 n
Te3 O2 Te3 137.0(7) 3_556 -1_566 n
Te3 O2 Te3 16.0(18) 3_556 -3_556 n
Te3 O2 Te3 149.5(19) -1_566 -3_556 n
CS1 O3 Te1 116.9(6) 2_554 1_555 n
CS1 O3 Te2 110.5(5) 2_554 1_555 n
CS1 O3 Te3 109.0(9) 2_554 1_555 n
CS1 O3 Te3 111.5(7) 2_554 -1_565 n
Te1 O3 Te2 132.6(6) 1_555 1_555 n
Te1 O3 Te3 133.6(10) 1_555 1_555 n
Te1 O3 Te3 131.2(7) 1_555 -1_565 n
CS1 O4 CS1 80.39(33) 2_554 -2_555 n
CS1 O4 Te1 111.1(7) 2_554 -2_656 n
CS1 O4 Te2 109.0(6) 2_554 1_655 n
CS1 O4 Te3 109.7(10) 2_554 1_655 n
CS1 O4 Te3 107.9(10) 2_554 -1_665 n
CS1 O4 Te1 94.5(7) -2_656 -2_656 n
CS1 O4 Te2 96.1(7) -2_565 1_655 n
CS1 O4 Te3 106.0(11) -2_666 1_655 n
CS1 O4 Te3 87.1(11) -2_666 -1_665 n
Te1 O4 Te2 139.7(7) -2_565 1_655 n
Te1 O4 Te3 136.8(11) -2_666 1_655 n
Te1 O4 Te3 140.7(10) -2_666 -1_665 n
O2 Te3 O2 164.0(18) 1_554 -1_566 n
O2 Te3 O3 91.4(12) 1_554 1_555 n
O2 Te3 O3 76.9(11) 1_554 -1_565 n
O2 Te3 O4 88.6(12) 1_554 1_455 n
O2 Te3 O4 78.0(12) 1_554 -1_665 n
O2 Te3 O3 102.7(16) -1_566 1_555 n
O2 Te3 O3 88.2(13) -1_566 -1_565 n
O2 Te3 O4 94.8(15) -1_566 1_455 n
O2 Te3 O4 94.6(12) -1_566 -1_665 n
O3 Te3 O3 166.9(15) 1_555 -1_565 n
O3 Te3 O4 105.4(13) 1_555 1_455 n
O3 Te3 O4 88.4(13) 1_555 -1_665 n
O3 Te3 O4 80.4(12) -1_565 1_455 n
O3 Te3 O4 83.5(11) -1_565 -1_665 n
O4 Te3 O4 161.1(17) 1_455 -1_665 n

loop_
_geom_bond_atom_site_label_1
_geom_bond_atom_site_label_2
_geom_bond_distance
_geom_bond_site_symmetry_2
_geom_bond_publ_flag
CS1 O1 3.727(4) 2_545 n
CS1 O1 3.727(4) 2_555 n
CS1 O1 3.196(20) -2_455 n
CS1 O2 3.174(21) 1_555 n
CS1 O2 3.570(22) -2_456 n
CS1 O2 3.821(23) -2_556 n
CS1 O3 3.116(17) 2_545 n
CS1 O3 3.116(17) 4_565 n
CS1 O3 3.712(21) -1_566 n
CS1 O3 3.627(19) -2_455 n
CS1 O3 3.712(21) -3_546 n
CS1 O3 3.627(19) -4_455 n
CS1 O4 3.182(19) 2_545 n
CS1 O4 3.182(19) 4_565 n
CS1 O4 3.802(22) -1_666 n
CS1 O4 3.609(22) -2_455 n
CS1 O4 3.802(22) -3_646 n
CS1 O4 3.609(22) -4_455 n
Te1 O1 1.913(24) 1_555 n
Te1 O1 1.939(23) -2_455 n
Te1 O3 1.889(12) 1_555 n
Te1 O3 1.889(12) 3_555 n
Te1 O4 1.949(17) -2_455 n
Te1 O4 1.949(17) -4_455 n
Te2 O2 1.972(5) 1_554 n
Te2 O2 1.972(5) -1_566 n
Te2 O3 2.053(9) 1_555 n
Te2 O3 2.053(9) -1_565 n
Te2 O4 1.970(14) 1_455 n
Te2 O4 1.970(14) -1_665 n
O1 CS1 3.727(4) 2_544 n
O1 CS1 3.727(4) 2_554 n
O1 CS1 3.196(20) -2_555 n
O1 Te1 1.913(24) 1_555 n
O1 Te1 1.939(23) -2_555 n
O2 CS1 3.174(21) 1_555 n
O2 CS1 3.821(23) -2_456 n
O2 CS1 3.570(22) -2_556 n
O2 Te2 1.972(5) 1_556 n
O2 Te2 1.972(5) 3_556 n
O2 Te3 2.197(26) 1_556 n
O2 Te3 2.197(26) 3_556 n
O2 Te3 1.785(25) -1_566 n
O2 Te3 1.785(25) -3_546 n
O3 CS1 3.116(17) 2_554 n
O3 CS1 3.712(21) -1_566 n
O3 CS1 3.627(19) -2_555 n
O3 Te1 1.889(12) 1_555 n
O3 Te2 2.053(9) 1_555 n
O3 Te3 1.814(34) 1_555 n
O3 Te3 2.318(34) -1_565 n
O4 CS1 3.182(19) 2_554 n
O4 CS1 3.802(22) -1_666 n
O4 CS1 3.609(22) -2_555 n
O4 Te1 1.949(17) -2_555 n
O4 Te2 1.970(14) 1_655 n
O4 Te3 1.892(30) 1_655 n
O4 Te3 2.102(30) -1_665 n
Te3 O2 2.197(26) 1_554 n
Te3 O2 1.785(25) -1_566 n
Te3 O3 1.814(34) 1_555 n
Te3 O3 2.318(34) -1_565 n
Te3 O4 1.892(30) 1_455 n
Te3 O4 2.102(30) -1_665 n
Te2 Te3 0.344(30) 1_555 n
